data_4305430
loop_
_publ_author_name
'Junhua Jia'
'Alexander J. Blake'
'Neil R. Champness'
'Peter Hubberstey'
'Claire Wilson'
'Martin Schr\"oder'

_publ_section_title
;
Multi-Dimensional Transition-Metal Coordination Polymers of
4,4'-Bipyridine-N,N'-dioxide: 1D Chains and 2D Sheets
;
_journal_name_full 'Inorganic Chemistry'
_journal_page_first 8652
_journal_page_last 8664
_journal_paper_doi 10.1021/ic800422g
_journal_volume 47
_journal_year 2008
_chemical_formula_moiety 'C40 H32 Cu N8 O8, 2(F6 Sb)'
_chemical_formula_sum 'C40 H32 Cu F12 N8 O8 Sb2'
_chemical_formula_weight 1287.78
_chemical_name_systematic
; 
 ? 
;
_space_group_IT_number 2
_symmetry_cell_setting triclinic
_symmetry_space_group_name_Hall '-P 1'
_symmetry_space_group_name_H-M 'P -1'
_atom_sites_solution_hydrogens geom
_atom_sites_solution_primary heavy
_atom_sites_solution_secondary difmap
_audit_creation_method 'enCIFer editing of SHELXL97 CIF output'
_cell_angle_alpha 63.270(2)
_cell_angle_beta 75.425(2)
_cell_angle_gamma 77.368(2)
_cell_formula_units_Z 1
_cell_length_a 9.039(1)
_cell_length_b 11.397(1)
_cell_length_c 12.185(2)
_cell_measurement_reflns_used 6118
_cell_measurement_temperature 150(2)
_cell_measurement_theta_max 27.55
_cell_measurement_theta_min 2.35
_cell_volume 1076.9(2)
_computing_cell_refinement 'Bruker SAINT version 6.36A (Bruker, 2000)'
_computing_data_collection 'Bruker SMART version 5.625 (Bruker, 2001)'
_computing_data_reduction 'Bruker SAINT; SHELXTL (Sheldrick, 2008)'
_computing_publication_material 'enCIFer(Allen et al.,2004);PLATON(Spek,2003)'
_computing_structure_refinement 'SHELXL97 (Sheldrick, 2008)'
_computing_structure_solution 'SHELXS97 (Sheldrick, 2008)'
_diffrn_ambient_temperature 150(2)
_diffrn_measured_fraction_theta_full 0.982
_diffrn_measured_fraction_theta_max 0.981
_diffrn_measurement_device_type 'Bruker SMART APEX CCD area detector'
_diffrn_measurement_method omega
_diffrn_radiation_monochromator graphite
_diffrn_radiation_source 'normal-focus sealed tube'
_diffrn_radiation_type MoK\a
_diffrn_radiation_wavelength 0.71073
_diffrn_reflns_av_R_equivalents 0.018
_diffrn_reflns_av_sigmaI/netI 0.025
_diffrn_reflns_limit_h_max 11
_diffrn_reflns_limit_h_min -11
_diffrn_reflns_limit_k_max 14
_diffrn_reflns_limit_k_min -14
_diffrn_reflns_limit_l_max 15
_diffrn_reflns_limit_l_min -15
_diffrn_reflns_number 9500
_diffrn_reflns_theta_full 27.50
_diffrn_reflns_theta_max 27.54
_diffrn_reflns_theta_min 2.02
_diffrn_standards_decay_% 0
_diffrn_standards_number 0
_exptl_absorpt_coefficient_mu 1.851
_exptl_absorpt_correction_T_max 1.0000
_exptl_absorpt_correction_T_min 0.7082
_exptl_absorpt_correction_type multi-scan
_exptl_absorpt_process_details '(SADABS version 2.10; Sheldrick, 2003)'
_exptl_crystal_colour YELLOW
_exptl_crystal_density_diffrn 1.986
_exptl_crystal_density_method 'not measured'
_exptl_crystal_description PLATE
_exptl_crystal_F_000 631
_exptl_crystal_size_max 0.385
_exptl_crystal_size_mid 0.219
_exptl_crystal_size_min 0.013
_refine_diff_density_max 1.57
_refine_diff_density_min -0.63
_refine_diff_density_rms 0.09
_refine_ls_extinction_method none
_refine_ls_goodness_of_fit_ref 1.03
_refine_ls_hydrogen_treatment constr
_refine_ls_matrix_type full
_refine_ls_number_parameters 331
_refine_ls_number_reflns 4866
_refine_ls_number_restraints 0
_refine_ls_restrained_S_all 1.03
_refine_ls_R_factor_all 0.0327
_refine_ls_R_factor_gt 0.0296
_refine_ls_shift/su_max 0.004
_refine_ls_shift/su_mean 0.000
_refine_ls_structure_factor_coef Fsqd
_refine_ls_weighting_details 'calc w=1/[\s^2^(Fo^2^)+(0.044P)^2^+1.134P] where P=(Fo^2^+2Fc^2^)/3'
_refine_ls_weighting_scheme calc
_refine_ls_wR_factor_gt 0.0770
_refine_ls_wR_factor_ref 0.0797
_reflns_number_gt 4457
_reflns_number_total 4866
_reflns_threshold_expression >2sigma(I)
_cod_data_source_file ic800422g-file001_08.cif
_cod_data_source_block compound_8_cutisb
_cod_depositor_comments
;
The following automatic conversions were performed:
'_symmetry_cell_setting' value 'Triclinic' changed to 'triclinic'
according to '/home/saulius/struct/CIF-dictionaries/cif_core.dic'
dictionary named 'cif_core.dic' version 2.4.1 from 2010-06-29.

Automatic conversion script
Id: cif_fix_enum 1527 2010-12-29 10:47:43Z saulius 
;
_cod_original_cell_volume 1076.9(4)
_cod_database_code 4305430

loop_
_symmetry_equiv_pos_as_xyz
'x, y, z'
'-x, -y, -z'

loop_
_atom_site_label
_atom_site_type_symbol
_atom_site_fract_x
_atom_site_fract_y
_atom_site_fract_z
_atom_site_U_iso_or_equiv
_atom_site_adp_type
_atom_site_occupancy
_atom_site_symmetry_multiplicity
_atom_site_calc_flag
_atom_site_refinement_flags
_atom_site_disorder_assembly
_atom_site_disorder_group
Cu1 Cu 0.0000 -0.5000 0.5000 0.01857(9) Uani 1 2 d S . .
O1 O 0.2181(2) -0.51934(16) 0.58337(16) 0.0264(4) Uani 1 1 d . . .
O2 O 0.8856(2) 0.1347(2) 0.3815(2) 0.0475(6) Uani 1 1 d . . .
O3 O -0.0134(2) -0.30206(16) 0.43689(15) 0.0258(4) Uani 1 1 d . . .
O4 O 0.15080(19) -0.49562(17) 0.35216(15) 0.0241(3) Uani 1 1 d . . .
N1 N 0.3129(2) -0.43287(19) 0.55472(18) 0.0221(4) Uani 1 1 d . . .
N2 N 0.7972(2) 0.0453(2) 0.4094(2) 0.0323(5) Uani 1 1 d . . .
N3 N -0.0121(2) -0.21913(19) 0.31707(18) 0.0223(4) Uani 1 1 d . . .
N4 N 0.1092(2) -0.50077(19) 0.25648(17) 0.0201(4) Uani 1 1 d . . .
C1 C 0.3558(3) -0.3486(2) 0.4344(2) 0.0244(5) Uani 1 1 d . . .
H1A H 0.3194 -0.3535 0.3701 0.029 Uiso 1 1 calc R . .
C2 C 0.4520(3) -0.2559(2) 0.4044(2) 0.0251(5) Uani 1 1 d . . .
H2A H 0.4804 -0.1969 0.3196 0.030 Uiso 1 1 calc R . .
C3 C 0.5081(3) -0.2476(2) 0.4974(2) 0.0223(4) Uani 1 1 d . . .
C4 C 0.4669(3) -0.3399(2) 0.6200(2) 0.0246(5) Uani 1 1 d . . .
H4A H 0.5065 -0.3404 0.6854 0.030 Uiso 1 1 calc R . .
C5 C 0.3691(3) -0.4303(2) 0.6465(2) 0.0243(5) Uani 1 1 d . . .
H5A H 0.3407 -0.4916 0.7304 0.029 Uiso 1 1 calc R . .
C6 C 0.7102(3) 0.0595(3) 0.3276(3) 0.0322(6) Uani 1 1 d . . .
H6A H 0.7138 0.1354 0.2501 0.039 Uiso 1 1 calc R . .
C7 C 0.6166(3) -0.0337(2) 0.3544(2) 0.0286(5) Uani 1 1 d . . .
H7A H 0.5568 -0.0212 0.2953 0.034 Uiso 1 1 calc R . .
C8 C 0.6083(3) -0.1462(2) 0.4673(2) 0.0232(5) Uani 1 1 d . . .
C9 C 0.6981(3) -0.1577(2) 0.5497(3) 0.0288(5) Uani 1 1 d . . .
H9A H 0.6955 -0.2326 0.6279 0.035 Uiso 1 1 calc R . .
C10 C 0.7909(3) -0.0629(3) 0.5207(3) 0.0329(6) Uani 1 1 d . . .
H10A H 0.8510 -0.0733 0.5789 0.039 Uiso 1 1 calc R . .
C11 C 0.0838(3) -0.1254(3) 0.2632(2) 0.0324(6) Uani 1 1 d . . .
H11A H 0.1480 -0.1193 0.3109 0.039 Uiso 1 1 calc R . .
C12 C 0.0895(3) -0.0382(3) 0.1394(3) 0.0354(6) Uani 1 1 d . . .
H12A H 0.1579 0.0273 0.1026 0.043 Uiso 1 1 calc R . .
C13 C -0.0036(3) -0.0448(2) 0.0674(2) 0.0241(5) Uani 1 1 d . . .
C14 C -0.1055(3) -0.1393(2) 0.1286(2) 0.0280(5) Uani 1 1 d . . .
H14A H -0.1745 -0.1449 0.0842 0.034 Uiso 1 1 calc R . .
C15 C -0.1082(3) -0.2252(2) 0.2525(2) 0.0277(5) Uani 1 1 d . . .
H15A H -0.1787 -0.2892 0.2924 0.033 Uiso 1 1 calc R . .
C16 C 0.0295(3) -0.5970(2) 0.2747(2) 0.0225(4) Uani 1 1 d . . .
H16A H 0.0026 -0.6634 0.3563 0.027 Uiso 1 1 calc R . .
C17 C -0.0126(3) -0.5985(2) 0.1744(2) 0.0231(4) Uani 1 1 d . . .
H17A H -0.0680 -0.6669 0.1874 0.028 Uiso 1 1 calc R . .
C18 C 0.0246(3) -0.5016(2) 0.0543(2) 0.0206(4) Uani 1 1 d . . .
C19 C 0.1112(3) -0.4064(3) 0.0400(2) 0.0284(5) Uani 1 1 d . . .
H19A H 0.1418 -0.3401 -0.0408 0.034 Uiso 1 1 calc R . .
C20 C 0.1523(3) -0.4081(3) 0.1416(2) 0.0271(5) Uani 1 1 d . . .
H20A H 0.2118 -0.3432 0.1307 0.032 Uiso 1 1 calc R . .
Sb1 Sb -0.44299(2) -0.242680(19) 0.979268(16) 0.03277(7) Uani 1 1 d . . .
F1 F -0.4853(3) -0.4123(3) 1.0932(2) 0.0884(10) Uani 1 1 d . . .
F2 F -0.6438(2) -0.1954(3) 0.9460(2) 0.0743(8) Uani 1 1 d . . .
F4 F -0.2427(2) -0.2871(2) 1.0121(2) 0.0621(6) Uani 1 1 d . . .
F3 F -0.3941(3) -0.0757(2) 0.8614(2) 0.0683(7) Uani 1 1 d . . .
F5 F -0.3840(3) -0.3007(3) 0.8517(2) 0.0706(7) Uani 1 1 d . . .
F6 F -0.4815(18) -0.1620(10) 1.0921(12) 0.078(3) Uani 0.50 1 d P . .
F6' F -0.520(2) -0.2117(10) 1.1184(12) 0.086(4) Uani 0.50 1 d P . .

loop_
_atom_site_aniso_label
_atom_site_aniso_U_11
_atom_site_aniso_U_22
_atom_site_aniso_U_33
_atom_site_aniso_U_23
_atom_site_aniso_U_13
_atom_site_aniso_U_12
Cu1 0.0258(2) 0.01661(18) 0.01329(17) -0.00376(14) -0.00427(14) -0.00724(14)
O1 0.0318(9) 0.0208(8) 0.0282(8) -0.0041(7) -0.0116(7) -0.0128(7)
O2 0.0384(11) 0.0271(10) 0.0709(16) -0.0021(10) -0.0225(11) -0.0186(8)
O3 0.0415(10) 0.0193(8) 0.0156(7) -0.0032(6) -0.0083(7) -0.0072(7)
O4 0.0263(8) 0.0328(9) 0.0178(7) -0.0108(7) -0.0054(6) -0.0104(7)
N1 0.0242(9) 0.0192(9) 0.0240(9) -0.0058(8) -0.0083(8) -0.0076(7)
N2 0.0251(10) 0.0202(10) 0.0480(13) -0.0060(9) -0.0109(10) -0.0091(8)
N3 0.0282(10) 0.0175(9) 0.0175(9) -0.0023(7) -0.0059(7) -0.0050(7)
N4 0.0221(9) 0.0236(9) 0.0178(8) -0.0092(7) -0.0058(7) -0.0050(7)
C1 0.0268(11) 0.0262(11) 0.0222(11) -0.0087(9) -0.0076(9) -0.0068(9)
C2 0.0253(11) 0.0264(11) 0.0209(10) -0.0052(9) -0.0037(9) -0.0091(9)
C3 0.0205(10) 0.0212(11) 0.0254(11) -0.0073(9) -0.0061(9) -0.0057(8)
C4 0.0267(11) 0.0246(11) 0.0251(11) -0.0075(9) -0.0108(9) -0.0076(9)
C5 0.0283(11) 0.0221(11) 0.0220(11) -0.0043(9) -0.0096(9) -0.0072(9)
C6 0.0299(13) 0.0239(12) 0.0344(13) -0.0007(10) -0.0088(11) -0.0091(10)
C7 0.0279(12) 0.0269(12) 0.0298(12) -0.0071(10) -0.0089(10) -0.0074(9)
C8 0.0216(10) 0.0201(10) 0.0277(11) -0.0078(9) -0.0055(9) -0.0057(8)
C9 0.0267(12) 0.0246(11) 0.0336(13) -0.0060(10) -0.0119(10) -0.0069(9)
C10 0.0280(12) 0.0287(13) 0.0433(15) -0.0093(11) -0.0170(11) -0.0065(10)
C11 0.0366(14) 0.0311(13) 0.0285(12) -0.0014(10) -0.0150(11) -0.0161(11)
C12 0.0393(14) 0.0336(14) 0.0290(13) 0.0031(11) -0.0153(11) -0.0213(11)
C13 0.0258(11) 0.0214(11) 0.0224(12) -0.0035(9) -0.0069(9) -0.0075(9)
C14 0.0354(13) 0.0260(12) 0.0238(11) -0.0037(10) -0.0108(10) -0.0151(10)
C15 0.0361(13) 0.0221(11) 0.0241(11) -0.0027(9) -0.0084(10) -0.0140(10)
C16 0.0310(12) 0.0201(10) 0.0165(10) -0.0052(8) -0.0054(9) -0.0075(9)
C17 0.0295(12) 0.0232(11) 0.0195(10) -0.0081(9) -0.0052(9) -0.0094(9)
C18 0.0235(10) 0.0224(11) 0.0177(10) -0.0085(9) -0.0045(8) -0.0049(8)
C19 0.0376(13) 0.0323(13) 0.0157(10) -0.0045(9) -0.0034(9) -0.0190(11)
C20 0.0321(12) 0.0313(12) 0.0209(11) -0.0081(10) -0.0032(9) -0.0179(10)
Sb1 0.02825(11) 0.04344(12) 0.02817(11) -0.01297(8) -0.01143(7) -0.00436(7)
F1 0.0837(18) 0.0770(17) 0.0655(15) 0.0297(13) -0.0421(14) -0.0341(14)
F2 0.0303(10) 0.0951(18) 0.0508(12) 0.0195(12) -0.0164(9) -0.0184(10)
F4 0.0413(10) 0.0704(14) 0.1025(18) -0.0539(14) -0.0417(11) 0.0126(9)
F3 0.0706(15) 0.0473(11) 0.0881(17) -0.0068(11) -0.0411(13) -0.0262(10)
F5 0.1020(19) 0.0786(16) 0.0536(13) -0.0415(12) -0.0262(13) -0.0091(14)
F6 0.107(7) 0.080(7) 0.053(6) -0.050(6) -0.030(5) 0.046(6)
F6' 0.132(9) 0.081(7) 0.046(5) -0.039(5) -0.036(5) 0.036(6)

loop_
_atom_type_symbol
_atom_type_description
_atom_type_scat_dispersion_real
_atom_type_scat_dispersion_imag
_atom_type_scat_source
C C 0.0033 0.0016 'International Tables Vol C Tables 4.2.6.8 and 6.1.1.4'
H H 0.0000 0.0000 'International Tables Vol C Tables 4.2.6.8 and 6.1.1.4'
N N 0.0061 0.0033 'International Tables Vol C Tables 4.2.6.8 and 6.1.1.4'
O O 0.0106 0.0060 'International Tables Vol C Tables 4.2.6.8 and 6.1.1.4'
F F 0.0171 0.0103 'International Tables Vol C Tables 4.2.6.8 and 6.1.1.4'
Cu Cu 0.3201 1.2651 'International Tables Vol C Tables 4.2.6.8 and 6.1.1.4'
Sb Sb -0.5866 1.5461 'International Tables Vol C Tables 4.2.6.8 and 6.1.1.4'

loop_
_geom_angle_atom_site_label_1
_geom_angle_atom_site_label_2
_geom_angle_atom_site_label_3
_geom_angle
_geom_angle_site_symmetry_1
_geom_angle_site_symmetry_3
_geom_angle_publ_flag
O4 Cu1 O3 90.72(7) . . ?
O4 Cu1 O3 89.28(7) . 2_546 ?
O3 Cu1 O3 180.0 . 2_546 ?
O4 Cu1 O1 95.70(7) . 2_546 ?
O3 Cu1 O1 91.89(6) . 2_546 ?
O4 Cu1 O1 84.30(7) . . ?
O3 Cu1 O1 88.11(6) . . ?
O3 Cu1 O1 91.89(6) 2_546 . ?
N1 O1 Cu1 130.73(13) . . ?
N3 O3 Cu1 123.09(14) . . ?
N4 O4 Cu1 121.14(13) . . ?
O1 N1 C1 120.41(19) . . ?
O1 N1 C5 119.44(19) . . ?
C1 N1 C5 120.1(2) . . ?
O2 N2 C6 120.1(2) . . ?
O2 N2 C10 120.6(2) . . ?
C6 N2 C10 119.3(2) . . ?
O3 N3 C15 121.01(19) . . ?
O3 N3 C11 118.6(2) . . ?
C15 N3 C11 120.4(2) . . ?
O4 N4 C20 117.53(18) . . ?
O4 N4 C16 121.20(18) . . ?
C20 N4 C16 121.26(19) . . ?
N1 C1 C2 120.5(2) . . ?
C1 C2 C3 120.8(2) . . ?
C4 C3 C2 117.1(2) . . ?
C4 C3 C8 121.4(2) . . ?
C2 C3 C8 121.5(2) . . ?
C5 C4 C3 120.4(2) . . ?
N1 C5 C4 120.9(2) . . ?
N2 C6 C7 121.3(2) . . ?
C6 C7 C8 121.0(2) . . ?
C9 C8 C7 116.4(2) . . ?
C9 C8 C3 122.0(2) . . ?
C7 C8 C3 121.5(2) . . ?
C10 C9 C8 121.5(2) . . ?
N2 C10 C9 120.6(2) . . ?
N3 C11 C12 120.5(2) . . ?
C11 C12 C13 121.0(2) . . ?
C14 C13 C12 116.4(2) . . ?
C14 C13 C13 121.3(3) . 2 ?
C12 C13 C13 122.3(3) . 2 ?
C15 C14 C13 121.2(2) . . ?
N3 C15 C14 120.5(2) . . ?
N4 C16 C17 119.6(2) . . ?
C16 C17 C18 121.1(2) . . ?
C17 C18 C19 117.0(2) . . ?
C17 C18 C18 122.0(3) . 2_545 ?
C19 C18 C18 121.0(3) . 2_545 ?
C20 C19 C18 120.5(2) . . ?
N4 C20 C19 120.4(2) . . ?
F6' Sb1 F1 80.8(3) . . ?
F6' Sb1 F3 101.2(3) . . ?
F1 Sb1 F3 177.66(13) . . ?
F6' Sb1 F4 92.7(6) . . ?
F1 Sb1 F4 89.21(11) . . ?
F3 Sb1 F4 89.56(10) . . ?
F6' Sb1 F5 169.7(4) . . ?
F1 Sb1 F5 89.66(14) . . ?
F3 Sb1 F5 88.37(12) . . ?
F4 Sb1 F5 91.03(11) . . ?
F6' Sb1 F2 86.9(6) . . ?
F1 Sb1 F2 91.56(11) . . ?
F3 Sb1 F2 89.70(10) . . ?
F4 Sb1 F2 179.07(11) . . ?
F5 Sb1 F2 89.50(13) . . ?
F1 Sb1 F6 98.8(3) . . ?
F3 Sb1 F6 83.1(3) . . ?
F4 Sb1 F6 85.1(5) . . ?
F5 Sb1 F6 170.7(4) . . ?
F2 Sb1 F6 94.2(5) . . ?
F6' F6 Sb1 73(2) . . ?
F6 F6' Sb1 87(2) . . ?

loop_
_geom_bond_atom_site_label_1
_geom_bond_atom_site_label_2
_geom_bond_distance
_geom_bond_site_symmetry_2
_geom_bond_publ_flag
Cu1 O4 1.9542(16) 2_546 ?
Cu1 O4 1.9542(16) . ?
Cu1 O3 2.0155(16) . ?
Cu1 O3 2.0155(16) 2_546 ?
Cu1 O1 2.3629(17) 2_546 ?
Cu1 O1 2.3629(17) . ?
O1 N1 1.318(2) . ?
O2 N2 1.304(3) . ?
O3 N3 1.334(2) . ?
O4 N4 1.340(2) . ?
N1 C1 1.354(3) . ?
N1 C5 1.354(3) . ?
N2 C6 1.354(4) . ?
N2 C10 1.360(4) . ?
N3 C15 1.341(3) . ?
N3 C11 1.346(3) . ?
N4 C20 1.342(3) . ?
N4 C16 1.348(3) . ?
C1 C2 1.379(3) . ?
C2 C3 1.399(3) . ?
C3 C4 1.398(3) . ?
C3 C8 1.483(3) . ?
C4 C5 1.379(3) . ?
C6 C7 1.375(3) . ?
C7 C8 1.395(3) . ?
C8 C9 1.390(3) . ?
C9 C10 1.377(3) . ?
C11 C12 1.379(3) . ?
C12 C13 1.393(3) . ?
C13 C14 1.390(3) . ?
C13 C13 1.487(4) 2 ?
C14 C15 1.378(3) . ?
C16 C17 1.376(3) . ?
C17 C18 1.392(3) . ?
C18 C19 1.397(3) . ?
C18 C18 1.482(4) 2_545 ?
C19 C20 1.372(3) . ?
Sb1 F6' 1.822(14) . ?
Sb1 F1 1.858(2) . ?
Sb1 F3 1.863(2) . ?
Sb1 F4 1.8644(18) . ?
Sb1 F5 1.869(2) . ?
Sb1 F2 1.8692(19) . ?
Sb1 F6 1.901(12) . ?
F6 F6' 0.64(2) . ?
